data_1533171
loop_
_publ_author_name
'Fortes, A.D.'
'Wood, I.G.'
'Brodholt, J.P.'
'Alfredsson, M.'
'Knight, K.S.'
'Vocadlo, L.'
'McGrady, G.S.'

_publ_section_title
;
 A high-resolution neutron powder diffraction study of ammonia dihydrate
 ((N D3) * 2(D2 O)) phase I
;
_journal_name_full 'Journal of Chemical Physics'
_journal_page_first 10806
_journal_page_last 10813
_journal_volume 119
_journal_year 2003
_chemical_formula_sum 'D7 N O2'
_chemical_name_systematic '(N D3) (D2 O)2'
_space_group_IT_number 198
_symmetry_space_group_name_Hall 'P 2ac 2ab 3'
_symmetry_space_group_name_H-M 'P 21 3'
_cell_angle_alpha 90
_cell_angle_beta 90
_cell_angle_gamma 90
_cell_formula_units_Z 4
_cell_length_a 7.091771
_cell_length_b 7.091771
_cell_length_c 7.091771
_cell_volume 356.668
_citation_journal_id_ASTM JCPSA6
_cod_data_source_file Fortes_JCPSA6_2003_1558.cif
_cod_data_source_block D7N1O2
_cod_original_formula_sum 'D7 N1 O2'
_cod_database_code 1533171

loop_
_symmetry_equiv_pos_as_xyz
x,y,z
-x+1/2,-y,z+1/2
x+1/2,-y+1/2,-z
-x,y+1/2,-z+1/2
z,x,y
-z+1/2,-x,y+1/2
z+1/2,-x+1/2,-y
-z,x+1/2,-y+1/2
y,z,x
y+1/2,-z+1/2,-x
-y,z+1/2,-x+1/2
-y+1/2,-z,x+1/2

loop_
_atom_site_label
_atom_site_type_symbol
_atom_site_fract_x
_atom_site_fract_y
_atom_site_fract_z
_atom_site_occupancy
_atom_site_U_iso_or_equiv
D2 D+1 0.2388 0.2388 0.2388 1 0.0
N1 N-3 0.37944 0.37944 0.37944 1 0.0
D4 D+1 0.35734 0.35783 0.51507 1 0.0
D1 D+1 0.75928 0.67835 0.57701 0.667 0.0
D3 D+1 0.0142 0.20723 0.1778 0.333 0.0
O2 O-2 0.15607 0.15607 0.15607 1 0.0
O1 O-2 0.70423 0.70423 0.70423 1 0.0
